data_7232368
loop_
_publ_author_name
'Tiihonen, Antti'
'Lahtinen, Manu'

_publ_section_title
;
 In-depth structural analysis of lanthanoid coordination networks based on
 a flexible tripodal zwitterionic isonicotinate ligand
;
_journal_issue 14
_journal_name_full CrystEngComm
_journal_page_first 2286
_journal_paper_doi 10.1039/C8CE01015C
_journal_volume 21
_journal_year 2019
_chemical_formula_moiety 'C30 H31 N3 O8 Sm, 2.17(Br), 0.83(C F3 O3 S)'
_chemical_formula_sum 'C30.83 H53 Br2.17 F2.5 N3 O21.5 S0.83 Sm'
_chemical_formula_weight 1207.41
_space_group_crystal_system triclinic
_space_group_IT_number 2
_space_group_name_Hall '-P 1'
_space_group_name_H-M_alt 'P -1'
_symmetry_space_group_name_Hall '-P 1'
_symmetry_space_group_name_H-M 'P -1'
_atom_sites_solution_hydrogens mixed
_atom_sites_solution_primary iterative
_audit_creation_date 2018-03-26
_audit_creation_method
;
Olex2 1.2
(compiled 2017.08.10 svn.r3458 for OlexSys, GUI svn.r5381)
;
_audit_update_record
;
2018-03-29 deposited with the CCDC.    2019-02-18 downloaded from the CCDC.
;
_cell_angle_alpha 107.596(3)
_cell_angle_beta 102.916(3)
_cell_angle_gamma 99.489(2)
_cell_formula_units_Z 2
_cell_length_a 9.5251(3)
_cell_length_b 14.2183(3)
_cell_length_c 18.8650(7)
_cell_measurement_reflns_used 8378
_cell_measurement_temperature 120.00(10)
_cell_measurement_theta_max 76.5210
_cell_measurement_theta_min 3.3220
_cell_volume 2298.26(14)
_computing_cell_refinement 'CrysAlisPro 1.171.38.43 (Rigaku OD, 2015)'
_computing_data_collection 'CrysAlisPro 1.171.38.43 (Rigaku OD, 2015)'
_computing_data_reduction 'CrysAlisPro 1.171.38.43 (Rigaku OD, 2015)'
_computing_molecular_graphics 'Olex2 (Dolomanov et al., 2009)'
_computing_publication_material 'Olex2 (Dolomanov et al., 2009)'
_computing_structure_refinement 'ShelXL (Sheldrick, 2015)'
_computing_structure_solution
;
Superflip (Palatinus & Chapuis, 2007;Palatinus & van der Lee, 2008;
Palatinus et al., 2012)
;
_diffrn_ambient_environment N~2~
_diffrn_ambient_temperature 120.00(10)
_diffrn_detector 'CCD plate'
_diffrn_detector_area_resol_mean 5.1977
_diffrn_detector_type Atlas
_diffrn_measured_fraction_theta_full 0.994
_diffrn_measured_fraction_theta_max 0.994
_diffrn_measurement_details
;
List of Runs (angles in degrees, time in seconds):

  # Type    Start    End  Width  t~exp~   \w     \q     \k     \f   Frames
#--------------------------------------------------------------------------
  1  \w    -67.00  27.00   1.00    2.50    --  -41.65  57.00  30.00   94
  2  \w    -65.00  33.00   1.00    2.50    --  -41.65  37.00-180.00   98
  3  \w    -96.00 -52.00   1.00    2.50    --  -41.65 125.00  90.00   44
  4  \w   -114.00 -20.00   1.00    2.50    --  -41.65 -57.00-120.00   94
  5  \w     40.00 136.00   1.00   10.00    --  112.00 -61.00-150.00   96
  6  \w     75.00 116.00   1.00   10.00    --  112.00-111.00 -30.00   41
  7  \w     61.00 113.00   1.00   10.00    --  112.00 -77.00   0.00   52
  8  \w     44.00 138.00   1.00   10.00    --  112.00 -45.00 -60.00   94
  9  \w    113.00 158.00   1.00   10.00    --  112.00  30.00-150.00   45
 10  \w     41.00 137.00   1.00   10.00    --  112.00 -61.00  60.00   96
 11  \w     81.00 113.00   1.00   10.00    --  112.00-111.00 150.00   32
 12  \w     37.00  62.00   1.00   10.00    --  112.00-111.00 150.00   25
 13  \w     36.00  61.00   1.00   10.00    --  112.00-111.00 -30.00   25
 14  \w     37.00 108.00   1.00   10.00    --  112.00-111.00-120.00   71
 15  \w     25.00 174.00   1.00   10.00    --  112.00   0.00-180.00  149
;
_diffrn_measurement_device 'four-circle diffractometer'
_diffrn_measurement_device_type 'SuperNova, Dual, Cu at zero, Atlas'
_diffrn_measurement_method '\w scans'
_diffrn_orient_matrix_type 'CrysAlisPro convention (1999,Acta A55,543-557)'
_diffrn_orient_matrix_UB_11 0.0523614000
_diffrn_orient_matrix_UB_12 -0.0034423000
_diffrn_orient_matrix_UB_13 -0.0721196000
_diffrn_orient_matrix_UB_21 0.1542453000
_diffrn_orient_matrix_UB_22 -0.0066726000
_diffrn_orient_matrix_UB_23 0.0423721000
_diffrn_orient_matrix_UB_31 -0.0532852000
_diffrn_orient_matrix_UB_32 -0.1171619000
_diffrn_orient_matrix_UB_33 -0.0319473000
_diffrn_radiation_monochromator mirror
_diffrn_radiation_probe x-ray
_diffrn_radiation_type CuK\a
_diffrn_radiation_wavelength 1.54184
_diffrn_reflns_av_R_equivalents 0.0346
_diffrn_reflns_av_unetI/netI 0.0545
_diffrn_reflns_Laue_measured_fraction_full 0.994
_diffrn_reflns_Laue_measured_fraction_max 0.994
_diffrn_reflns_limit_h_max 11
_diffrn_reflns_limit_h_min -11
_diffrn_reflns_limit_k_max 11
_diffrn_reflns_limit_k_min -17
_diffrn_reflns_limit_l_max 21
_diffrn_reflns_limit_l_min -22
_diffrn_reflns_number 13961
_diffrn_reflns_point_group_measured_fraction_full 0.994
_diffrn_reflns_point_group_measured_fraction_max 0.994
_diffrn_reflns_theta_full 67.684
_diffrn_reflns_theta_max 67.997
_diffrn_reflns_theta_min 2.568
_diffrn_source 'micro-focus sealed X-ray tube'
_diffrn_source_type 'SuperNova (Cu) X-ray Source'
_exptl_absorpt_coefficient_mu 12.952
_exptl_absorpt_correction_T_max 0.579
_exptl_absorpt_correction_T_min 0.330
_exptl_absorpt_correction_type gaussian
_exptl_absorpt_process_details
;
CrysAlisPro 1.171.38.43 (Rigaku Oxford Diffraction, 2015)
Numerical absorption correction based on gaussian integration over
            a multifaceted crystal model
Empirical absorption correction using spherical harmonics,
 implemented in SCALE3 ABSPACK scaling algorithm.
;
_exptl_crystal_colour 'clear colourless'
_exptl_crystal_colour_lustre clear
_exptl_crystal_colour_primary colourless
_exptl_crystal_density_diffrn 1.745
_exptl_crystal_description block
_exptl_crystal_F_000 1209
_exptl_crystal_size_max 0.078
_exptl_crystal_size_mid 0.065
_exptl_crystal_size_min 0.04
_refine_diff_density_max 1.969
_refine_diff_density_min -2.865
_refine_diff_density_rms 0.164
_refine_ls_extinction_method none
_refine_ls_goodness_of_fit_ref 1.060
_refine_ls_hydrogen_treatment constr
_refine_ls_matrix_type full
_refine_ls_number_parameters 484
_refine_ls_number_reflns 8320
_refine_ls_number_restraints 0
_refine_ls_restrained_S_all 1.060
_refine_ls_R_factor_all 0.0643
_refine_ls_R_factor_gt 0.0606
_refine_ls_shift/su_max 0.001
_refine_ls_shift/su_mean 0.000
_refine_ls_structure_factor_coef Fsqd
_refine_ls_weighting_details 'w=1/[\s^2^(Fo^2^)+(0.1085P)^2^+8.2331P] where P=(Fo^2^+2Fc^2^)/3'
_refine_ls_weighting_scheme calc
_refine_ls_wR_factor_gt 0.1672
_refine_ls_wR_factor_ref 0.1719
_reflns_Friedel_coverage 0.000
_reflns_number_gt 7711
_reflns_number_total 8320
_reflns_threshold_expression 'I > 2\s(I)'
_cod_data_source_file c8ce01015c2.cif
_cod_data_source_block jj003_br_sm_otf_h2o_acet_red3
_cod_depositor_comments 'Adding full bibliography for 7232365--7232385.cif.'
_cod_original_cell_volume 2298.27(13)
_cod_original_formula_sum 'C30.83 H53 Br2.17 F2.50 N3 O21.50 S0.83 Sm'
_cod_database_code 7232368
_shelx_shelxl_version_number 2018/1
_chemical_oxdiff_formula 'C21 H25 O12 N3 F12 S3 Br1 Sm1'
_chemical_oxdiff_usercomment 'clear colorless block'
_shelx_space_group_comment
;
The symmetry employed for this shelxl refinement is uniquely defined
by the following loop, which should always be used as a source of
symmetry information in preference to the above space-group names.
They are only intended as comments.
;
_reflns_odcompleteness_completeness 99.45
_reflns_odcompleteness_iscentric 1
_reflns_odcompleteness_theta 66.97
_olex2_refinement_description
;
1. Fixed Uiso
 At 1.2 times of:
  All C(H) groups, All C(H,H) groups
 At 1.5 times of:
  All C(H,H,H) groups, All O(H,H) groups
2. Others
 Sof(Br3B)=1-FVAR(1)
 Sof(S1A)=Sof(F7A)=Sof(O4A)=Sof(O2A)=Sof(F8A)=Sof(F6A)=Sof(O3A)=Sof(C5A)=FVAR(1)
3.a Rotating group:
 O1W(H1WA,H1WB), O2W(H2WA,H2WB)
3.b Secondary CH2 refined with riding coordinates:
 C30(H30A,H30B), C20(H20A,H20B), C10(H10A,H10B)
3.c Aromatic/amide H refined with riding coordinates:
 C33(H33), C13(H13), C35(H35), C32(H32), C15(H15), C12(H12), C36(H36),
 C16(H16), C25(H25), C22(H22), C26(H26), C23(H23)
3.d Idealised Me refined as rotating group:
 C9(H9A,H9B,H9C), C8(H8A,H8B,H8C), C7(H7A,H7B,H7C)
;
_olex2_submission_special_instructions 'No special instructions were received'
_oxdiff_exptl_absorpt_empirical_details
;
Empirical correction (ABSPACK) includes:
- Absorption correction using spherical harmonics
- Frame scaling
;
_oxdiff_exptl_absorpt_empirical_full_max 1.240
_oxdiff_exptl_absorpt_empirical_full_min 0.792

loop_
_space_group_symop_operation_xyz
'x, y, z'
'-x, -y, -z'

loop_
_atom_site_label
_atom_site_type_symbol
_atom_site_fract_x
_atom_site_fract_y
_atom_site_fract_z
_atom_site_U_iso_or_equiv
_atom_site_adp_type
_atom_site_occupancy
_atom_site_site_symmetry_order
_atom_site_calc_flag
_atom_site_refinement_flags_posn
_atom_site_refinement_flags_occupancy
_atom_site_disorder_assembly
_atom_site_disorder_group
Sm1 Sm 0.27105(3) 0.48627(2) 0.00537(2) 0.01946(13) Uani 1 1 d . . . .
Br2 Br 0.23436(13) 0.41504(10) 0.31328(6) 0.0630(3) Uani 1 1 d . . . .
Br1 Br 0.28580(14) -0.07649(14) 0.29472(9) 0.0830(4) Uani 1 1 d . . . .
S1A S 0.7990(7) 0.7607(5) 0.3997(3) 0.0284(10) Uani 0.831(7) 1 d . P A 1
O19 O 0.5902(5) 0.4712(4) 0.0753(3) 0.0263(10) Uani 1 1 d . . . .
O18 O 0.3898(5) 0.4395(4) 0.1140(3) 0.0286(10) Uani 1 1 d . . . .
F7A F 0.6667(8) 0.5953(6) 0.4170(6) 0.074(3) Uani 0.831(7) 1 d . P A 1
O4A O 0.9447(7) 0.8242(5) 0.4319(4) 0.0353(15) Uani 0.831(7) 1 d . P A 1
C17 C 0.5246(8) 0.4460(5) 0.1201(4) 0.0261(13) Uani 1 1 d . . . .
C30 C 0.8869(8) 0.0297(5) 0.3847(4) 0.0298(14) Uani 1 1 d . . . .
H30A H 0.989142 0.053906 0.382790 0.036 Uiso 1 1 calc R . . .
H30B H 0.894587 0.002152 0.427349 0.036 Uiso 1 1 calc R . . .
N31 N 0.8017(6) -0.0551(4) 0.3092(3) 0.0238(11) Uani 1 1 d . . . .
O2A O 0.6855(8) 0.8066(6) 0.4216(6) 0.052(2) Uani 0.831(7) 1 d . P A 1
C5 C 0.8186(8) 0.1194(5) 0.4033(3) 0.0256(13) Uani 1 1 d . . . .
C14 C 0.6179(8) 0.4231(5) 0.1859(4) 0.0273(14) Uani 1 1 d . . . .
C33 C 0.5769(8) -0.1670(5) 0.2214(4) 0.0259(13) Uani 1 1 d . . . .
H33 H 0.471241 -0.186853 0.206135 0.031 Uiso 1 1 calc R . . .
C3 C 0.6989(8) 0.2259(6) 0.4839(4) 0.0279(14) Uani 1 1 d . . . .
C13 C 0.7684(9) 0.4393(6) 0.2009(4) 0.0365(17) Uani 1 1 d . . . .
H13 H 0.816525 0.463016 0.168306 0.044 Uiso 1 1 calc R . . .
F8A F 0.9058(9) 0.6147(5) 0.4280(5) 0.067(2) Uani 0.831(7) 1 d . P A 1
C2 C 0.7417(9) 0.3049(6) 0.4581(4) 0.0326(15) Uani 1 1 d . . . .
N11 N 0.7844(7) 0.3847(5) 0.3080(3) 0.0291(12) Uani 1 1 d . . . .
C35 C 0.8105(8) -0.1879(6) 0.2011(4) 0.0339(16) Uani 1 1 d . . . .
H35 H 0.866659 -0.222205 0.170898 0.041 Uiso 1 1 calc R . . .
C4 C 0.7398(8) 0.1328(5) 0.4581(4) 0.0289(14) Uani 1 1 d . . . .
C32 C 0.6538(8) -0.0843(5) 0.2871(4) 0.0273(14) Uani 1 1 d . . . .
H32 H 0.600339 -0.047077 0.317356 0.033 Uiso 1 1 calc R . . .
C1 C 0.8175(8) 0.2886(6) 0.4016(4) 0.0284(14) Uani 1 1 d . . . .
C20 C 0.6079(9) 0.2411(7) 0.5411(4) 0.0379(18) Uani 1 1 d . . . .
H20A H 0.544775 0.174115 0.533549 0.045 Uiso 1 1 calc R . . .
H20B H 0.541188 0.284463 0.529564 0.045 Uiso 1 1 calc R . . .
C15 C 0.5499(9) 0.3825(7) 0.2318(5) 0.0388(18) Uani 1 1 d . . . .
H15 H 0.444747 0.367582 0.221073 0.047 Uiso 1 1 calc R . . .
C9 C 0.9298(9) 0.1762(6) 0.3091(4) 0.0344(16) Uani 1 1 d . . . .
H9A H 1.037744 0.201160 0.332689 0.052 Uiso 1 1 calc GR . . .
H9B H 0.896649 0.212127 0.274110 0.052 Uiso 1 1 calc GR . . .
H9C H 0.904939 0.102899 0.279513 0.052 Uiso 1 1 calc GR . . .
C6 C 0.8525(8) 0.1952(5) 0.3725(4) 0.0270(14) Uani 1 1 d . . . .
C12 C 0.8503(8) 0.4216(6) 0.2627(4) 0.0359(17) Uani 1 1 d . . . .
H12 H 0.955460 0.435651 0.273828 0.043 Uiso 1 1 calc R . . .
F6A F 0.8299(10) 0.6977(8) 0.5192(5) 0.080(3) Uani 0.831(7) 1 d . P A 1
O3A O 0.7549(10) 0.6988(8) 0.3177(5) 0.064(2) Uani 0.831(7) 1 d . P A 1
C36 C 0.8813(8) -0.1064(6) 0.2674(4) 0.0318(15) Uani 1 1 d . . . .
H36 H 0.986900 -0.085501 0.284359 0.038 Uiso 1 1 calc R . . .
C16 C 0.6353(9) 0.3639(8) 0.2925(5) 0.044(2) Uani 1 1 d . . . .
H16 H 0.588869 0.336180 0.323959 0.053 Uiso 1 1 calc R . . .
C10 C 0.8815(9) 0.3754(6) 0.3785(4) 0.0349(16) Uani 1 1 d . . . .
H10A H 0.902495 0.439908 0.422677 0.042 Uiso 1 1 calc R . . .
H10B H 0.977470 0.366734 0.368978 0.042 Uiso 1 1 calc R . . .
C5A C 0.7980(11) 0.6621(9) 0.4420(8) 0.054(3) Uani 0.831(7) 1 d . P A 1
C8 C 0.7005(11) 0.0498(7) 0.4908(5) 0.047(2) Uani 1 1 d . . . .
H8A H 0.681038 -0.017170 0.450446 0.071 Uiso 1 1 calc GR . . .
H8B H 0.611467 0.055946 0.507885 0.071 Uiso 1 1 calc GR . . .
H8C H 0.783572 0.057083 0.535071 0.071 Uiso 1 1 calc GR . . .
C7 C 0.7014(13) 0.4045(7) 0.4901(6) 0.054(2) Uani 1 1 d . . . .
H7A H 0.592894 0.393197 0.474866 0.081 Uiso 1 1 calc GR . . .
H7B H 0.744863 0.453762 0.469241 0.081 Uiso 1 1 calc GR . . .
H7C H 0.740182 0.431166 0.546908 0.081 Uiso 1 1 calc GR . . .
C34 C 0.6559(7) -0.2212(5) 0.1775(4) 0.0217(12) Uani 1 1 d . . . .
N21 N 0.7017(6) 0.2899(4) 0.6253(3) 0.0252(11) Uani 1 1 d . . . .
C25 C 0.9263(7) 0.3338(5) 0.7249(4) 0.0258(13) Uani 1 1 d . . . .
H25 H 1.029040 0.335650 0.740531 0.031 Uiso 1 1 calc R . . .
C37 C 0.5788(8) -0.3147(5) 0.1050(4) 0.0248(13) Uani 1 1 d . . . .
C24 C 0.8555(7) 0.3725(5) 0.7800(3) 0.0210(12) Uani 1 1 d . . . .
C22 C 0.6312(8) 0.3278(7) 0.6779(4) 0.0364(17) Uani 1 1 d . . . .
H22 H 0.528569 0.325504 0.660872 0.044 Uiso 1 1 calc R . . .
C26 C 0.8463(8) 0.2927(6) 0.6476(4) 0.0296(14) Uani 1 1 d . . . .
H26 H 0.894238 0.266161 0.609645 0.035 Uiso 1 1 calc R . . .
C23 C 0.7059(8) 0.3694(6) 0.7554(4) 0.0314(15) Uani 1 1 d . . . .
H23 H 0.655557 0.396037 0.792154 0.038 Uiso 1 1 calc R . . .
O29 O 1.0731(5) 0.4145(4) 0.8842(3) 0.0309(11) Uani 1 1 d . . . .
C27 C 0.9410(7) 0.4187(5) 0.8662(3) 0.0209(12) Uani 1 1 d . . . .
O28 O 0.8726(5) 0.4578(4) 0.9119(2) 0.0264(10) Uani 1 1 d . . . .
O1W O 0.1898(7) 0.6301(5) -0.0224(3) 0.0434(14) Uani 1 1 d . . . .
H1WA H 0.165148 0.619893 -0.074090 0.065 Uiso 1 1 d GR . . .
H1WB H 0.261562 0.689674 0.001759 0.065 Uiso 1 1 d GR . . .
O2W O 0.1021(6) 0.3332(4) 0.0078(3) 0.0365(12) Uani 1 1 d . . . .
H2WA H 0.129727 0.325021 0.053189 0.055 Uiso 1 1 d GR . . .
H2WB H 0.102163 0.276695 -0.028879 0.055 Uiso 1 1 d GR . . .
O39 O 0.6579(5) -0.3391(4) 0.0605(3) 0.0284(10) Uani 1 1 d . . . .
O38 O 0.4497(5) -0.3575(3) 0.0975(3) 0.0247(9) Uani 1 1 d . . . .
Br3B Br 0.810(2) 0.7764(16) 0.4115(12) 0.077(7) Uani 0.169(7) 1 d . P A 2

loop_
_atom_site_aniso_label
_atom_site_aniso_U_11
_atom_site_aniso_U_22
_atom_site_aniso_U_33
_atom_site_aniso_U_23
_atom_site_aniso_U_13
_atom_site_aniso_U_12
Sm1 0.01681(19) 0.0318(2) 0.00831(17) 0.00308(13) 0.00235(12) 0.01149(13)
Br2 0.0547(6) 0.0852(8) 0.0449(6) 0.0171(5) 0.0191(5) 0.0109(5)
Br1 0.0475(6) 0.1370(13) 0.0889(9) 0.0567(9) 0.0375(6) 0.0318(7)
S1A 0.0206(19) 0.0445(19) 0.0208(12) 0.0094(11) 0.0085(11) 0.0105(13)
O19 0.027(2) 0.041(3) 0.017(2) 0.0153(19) 0.0066(18) 0.013(2)
O18 0.025(2) 0.047(3) 0.017(2) 0.014(2) 0.0036(18) 0.018(2)
F7A 0.045(4) 0.064(4) 0.106(7) 0.053(5) -0.010(4) -0.007(3)
O4A 0.024(3) 0.037(3) 0.045(4) 0.015(3) 0.012(3) 0.005(3)
C17 0.027(3) 0.034(3) 0.015(3) 0.005(3) 0.003(3) 0.012(3)
C30 0.028(3) 0.028(3) 0.020(3) 0.000(3) -0.002(3) 0.002(3)
N31 0.021(3) 0.029(3) 0.013(2) 0.000(2) 0.002(2) 0.002(2)
O2A 0.032(4) 0.045(4) 0.087(6) 0.028(4) 0.022(4) 0.019(3)
C5 0.031(3) 0.026(3) 0.010(3) -0.001(2) 0.000(2) 0.003(3)
C14 0.029(3) 0.034(3) 0.019(3) 0.008(3) 0.005(3) 0.012(3)
C33 0.022(3) 0.029(3) 0.021(3) 0.002(3) 0.005(3) 0.008(3)
C3 0.024(3) 0.044(4) 0.010(3) 0.003(3) 0.000(2) 0.009(3)
C13 0.031(4) 0.056(5) 0.028(4) 0.028(3) 0.005(3) 0.007(3)
F8A 0.063(5) 0.052(4) 0.084(5) 0.024(4) 0.012(4) 0.023(3)
C2 0.037(4) 0.038(4) 0.018(3) 0.007(3) 0.001(3) 0.014(3)
N11 0.029(3) 0.036(3) 0.022(3) 0.017(2) 0.003(2) 0.004(2)
C35 0.021(3) 0.045(4) 0.028(4) -0.001(3) 0.008(3) 0.013(3)
C4 0.034(4) 0.031(3) 0.015(3) 0.007(3) 0.002(3) 0.000(3)
C32 0.023(3) 0.032(3) 0.023(3) 0.003(3) 0.005(3) 0.013(3)
C1 0.028(3) 0.042(4) 0.013(3) 0.012(3) -0.001(3) 0.010(3)
C20 0.029(4) 0.064(5) 0.009(3) 0.003(3) -0.002(3) 0.011(3)
C15 0.025(4) 0.072(5) 0.033(4) 0.031(4) 0.014(3) 0.019(4)
C9 0.033(4) 0.051(4) 0.016(3) 0.007(3) 0.008(3) 0.006(3)
C6 0.028(3) 0.033(3) 0.011(3) 0.003(2) 0.001(2) 0.002(3)
C12 0.024(4) 0.053(4) 0.029(4) 0.024(3) -0.002(3) 0.003(3)
F6A 0.076(6) 0.108(7) 0.046(4) 0.036(4) 0.003(4) -0.005(5)
O3A 0.056(5) 0.089(6) 0.036(4) 0.013(4) 0.011(4) 0.015(5)
C36 0.019(3) 0.044(4) 0.026(3) 0.003(3) 0.004(3) 0.013(3)
C16 0.032(4) 0.082(6) 0.038(4) 0.043(4) 0.014(3) 0.017(4)
C10 0.033(4) 0.042(4) 0.025(3) 0.017(3) -0.004(3) 0.002(3)
C5A 0.022(5) 0.054(6) 0.086(9) 0.048(6) -0.010(5) -0.002(4)
C8 0.059(6) 0.046(4) 0.039(4) 0.022(4) 0.020(4) 0.000(4)
C7 0.082(7) 0.049(5) 0.038(5) 0.014(4) 0.021(5) 0.036(5)
C34 0.020(3) 0.031(3) 0.014(3) 0.005(2) 0.006(2) 0.009(2)
N21 0.023(3) 0.036(3) 0.013(3) 0.005(2) 0.003(2) 0.007(2)
C25 0.019(3) 0.042(4) 0.015(3) 0.007(3) 0.004(2) 0.011(3)
C37 0.027(3) 0.029(3) 0.017(3) 0.005(3) 0.003(3) 0.016(3)
C24 0.022(3) 0.029(3) 0.010(3) 0.006(2) 0.002(2) 0.009(2)
C22 0.022(3) 0.067(5) 0.020(3) 0.010(3) 0.005(3) 0.018(3)
C26 0.027(3) 0.046(4) 0.013(3) 0.003(3) 0.006(3) 0.012(3)
C23 0.020(3) 0.053(4) 0.017(3) 0.006(3) 0.004(3) 0.011(3)
O29 0.017(2) 0.061(3) 0.010(2) 0.007(2) 0.0004(17) 0.014(2)
C27 0.022(3) 0.027(3) 0.012(3) 0.006(2) 0.003(2) 0.006(2)
O28 0.020(2) 0.043(3) 0.009(2) -0.0019(18) 0.0050(17) 0.0116(19)
O1W 0.051(3) 0.061(4) 0.035(3) 0.021(3) 0.019(3) 0.040(3)
O2W 0.048(3) 0.037(3) 0.018(2) 0.006(2) 0.006(2) 0.008(2)
O39 0.028(2) 0.033(2) 0.020(2) -0.0007(19) 0.0081(19) 0.0114(19)
O38 0.017(2) 0.032(2) 0.019(2) 0.0011(18) 0.0042(17) 0.0063(18)
Br3B 0.045(8) 0.074(10) 0.117(15) 0.046(10) 0.009(7) 0.030(6)

loop_
_atom_type_symbol
_atom_type_description
_atom_type_scat_dispersion_real
_atom_type_scat_dispersion_imag
_atom_type_scat_source
C C 0.0181 0.0091 'International Tables Vol C Tables 4.2.6.8 and 6.1.1.4'
H H 0.0000 0.0000 'International Tables Vol C Tables 4.2.6.8 and 6.1.1.4'
Br Br -0.6763 1.2805 'International Tables Vol C Tables 4.2.6.8 and 6.1.1.4'
F F 0.0727 0.0534 'International Tables Vol C Tables 4.2.6.8 and 6.1.1.4'
N N 0.0311 0.0180 'International Tables Vol C Tables 4.2.6.8 and 6.1.1.4'
O O 0.0492 0.0322 'International Tables Vol C Tables 4.2.6.8 and 6.1.1.4'
S S 0.3331 0.5567 'International Tables Vol C Tables 4.2.6.8 and 6.1.1.4'
Sm Sm -5.3236 12.2178 'International Tables Vol C Tables 4.2.6.8 and 6.1.1.4'

loop_
_exptl_crystal_face_index_h
_exptl_crystal_face_index_k
_exptl_crystal_face_index_l
_exptl_crystal_face_perp_dist
-1 -8 8 0.0170
-6 2 1 0.0409
6 -1 -1 0.0296
-1 0 11 0.0140
1 8 -8 0.0269
1 0 -12 0.0259

loop_
_geom_angle_atom_site_label_1
_geom_angle_atom_site_label_2
_geom_angle_atom_site_label_3
_geom_angle
_geom_angle_site_symmetry_1
_geom_angle_site_symmetry_3
O19 Sm1 O18 120.02(16) 2_665 .
O19 Sm1 O29 82.34(16) 2_665 1_454
O19 Sm1 O1W 74.36(18) 2_665 .
O19 Sm1 O2W 138.55(17) 2_665 .
O19 Sm1 O39 71.68(17) 2_665 2_655
O19 Sm1 O38 79.44(16) 2_665 1_565
O18 Sm1 O1W 140.97(19) . .
O18 Sm1 O2W 70.55(17) . .
O29 Sm1 O18 140.28(18) 1_454 .
O29 Sm1 O1W 73.3(2) 1_454 .
O29 Sm1 O2W 71.62(18) 1_454 .
O29 Sm1 O38 144.43(17) 1_454 1_565
O28 Sm1 O19 145.53(17) 2_666 2_665
O28 Sm1 O18 81.22(16) 2_666 .
O28 Sm1 O29 98.02(15) 2_666 1_454
O28 Sm1 O1W 72.83(18) 2_666 .
O28 Sm1 O2W 71.60(18) 2_666 .
O28 Sm1 O39 142.44(17) 2_666 2_655
O28 Sm1 O38 80.92(15) 2_666 1_565
O1W Sm1 O2W 124.9(2) . .
O39 Sm1 O18 78.82(16) 2_655 .
O39 Sm1 O29 78.39(17) 2_655 1_454
O39 Sm1 O1W 138.03(18) 2_655 .
O39 Sm1 O2W 71.86(18) 2_655 .
O39 Sm1 O38 123.21(16) 2_655 1_565
O38 Sm1 O18 75.05(17) 1_565 .
O38 Sm1 O1W 72.50(19) 1_565 .
O38 Sm1 O2W 138.48(16) 1_565 .
O4A S1A O2A 115.4(6) . .
O4A S1A O3A 117.1(5) . .
O4A S1A C5A 105.4(5) . .
O2A S1A O3A 112.4(7) . .
O2A S1A C5A 103.7(6) . .
O3A S1A C5A 100.2(7) . .
C17 O19 Sm1 175.7(4) . 2_665
C17 O18 Sm1 111.1(4) . .
O19 C17 C14 116.6(6) . .
O18 C17 O19 124.6(6) . .
O18 C17 C14 118.7(6) . .
H30A C30 H30B 107.6 . .
N31 C30 H30A 108.7 . .
N31 C30 H30B 108.7 . .
N31 C30 C5 114.3(6) . .
C5 C30 H30A 108.7 . .
C5 C30 H30B 108.7 . .
C32 N31 C30 121.6(6) . .
C32 N31 C36 120.8(6) . .
C36 N31 C30 117.4(6) . .
C4 C5 C30 120.4(6) . .
C4 C5 C6 120.5(6) . .
C6 C5 C30 118.6(6) . .
C13 C14 C17 121.7(6) . .
C13 C14 C15 118.5(7) . .
C15 C14 C17 119.9(6) . .
C32 C33 H33 120.5 . .
C32 C33 C34 118.9(6) . .
C34 C33 H33 120.5 . .
C2 C3 C4 121.1(6) . .
C2 C3 C20 118.8(7) . .
C4 C3 C20 120.1(7) . .
C14 C13 H13 119.9 . .
C14 C13 C12 120.2(7) . .
C12 C13 H13 119.9 . .
C3 C2 C1 118.8(7) . .
C3 C2 C7 119.1(7) . .
C1 C2 C7 122.1(7) . .
C12 N11 C16 120.0(6) . .
C12 N11 C10 118.2(6) . .
C16 N11 C10 121.7(6) . .
C36 C35 H35 119.9 . .
C36 C35 C34 120.1(6) . .
C34 C35 H35 119.9 . .
C5 C4 C3 118.9(6) . .
C5 C4 C8 120.7(7) . .
C3 C4 C8 120.3(7) . .
N31 C32 C33 121.4(6) . .
N31 C32 H32 119.3 . .
C33 C32 H32 119.3 . .
C2 C1 C10 120.6(7) . .
C6 C1 C2 120.9(7) . .
C6 C1 C10 118.0(7) . .
C3 C20 H20A 108.9 . .
C3 C20 H20B 108.9 . .
C3 C20 N21 113.6(6) . .
H20A C20 H20B 107.7 . .
N21 C20 H20A 108.9 . .
N21 C20 H20B 108.9 . .
C14 C15 H15 120.1 . .
C16 C15 C14 119.7(7) . .
C16 C15 H15 120.1 . .
H9A C9 H9B 109.5 . .
H9A C9 H9C 109.5 . .
H9B C9 H9C 109.5 . .
C6 C9 H9A 109.5 . .
C6 C9 H9B 109.5 . .
C6 C9 H9C 109.5 . .
C5 C6 C1 119.6(6) . .
C5 C6 C9 119.6(6) . .
C1 C6 C9 120.8(6) . .
C13 C12 H12 119.5 . .
N11 C12 C13 121.0(7) . .
N11 C12 H12 119.5 . .
N31 C36 C35 120.2(6) . .
N31 C36 H36 119.9 . .
C35 C36 H36 119.9 . .
N11 C16 C15 120.5(7) . .
N11 C16 H16 119.8 . .
C15 C16 H16 119.8 . .
N11 C10 C1 115.1(6) . .
N11 C10 H10A 108.5 . .
N11 C10 H10B 108.5 . .
C1 C10 H10A 108.5 . .
C1 C10 H10B 108.5 . .
H10A C10 H10B 107.5 . .
F7A C5A S1A 112.7(7) . .
F7A C5A F8A 110.8(10) . .
F7A C5A F6A 105.3(11) . .
F8A C5A S1A 109.8(9) . .
F6A C5A S1A 113.6(9) . .
F6A C5A F8A 104.3(9) . .
C4 C8 H8A 109.5 . .
C4 C8 H8B 109.5 . .
C4 C8 H8C 109.5 . .
H8A C8 H8B 109.5 . .
H8A C8 H8C 109.5 . .
H8B C8 H8C 109.5 . .
C2 C7 H7A 109.5 . .
C2 C7 H7B 109.5 . .
C2 C7 H7C 109.5 . .
H7A C7 H7B 109.5 . .
H7A C7 H7C 109.5 . .
H7B C7 H7C 109.5 . .
C33 C34 C35 118.5(6) . .
C33 C34 C37 122.0(6) . .
C35 C34 C37 119.5(6) . .
C22 N21 C20 116.7(6) . .
C26 N21 C20 122.3(6) . .
C26 N21 C22 121.0(6) . .
C24 C25 H25 120.3 . .
C26 C25 H25 120.3 . .
C26 C25 C24 119.4(6) . .
O39 C37 C34 114.4(6) . .
O38 C37 C34 117.1(6) . .
O38 C37 O39 128.5(6) . .
C25 C24 C27 120.7(6) . .
C23 C24 C25 118.9(6) . .
C23 C24 C27 120.4(6) . .
N21 C22 H22 119.7 . .
N21 C22 C23 120.7(7) . .
C23 C22 H22 119.7 . .
N21 C26 C25 120.6(6) . .
N21 C26 H26 119.7 . .
C25 C26 H26 119.7 . .
C24 C23 H23 120.3 . .
C22 C23 C24 119.5(6) . .
C22 C23 H23 120.3 . .
C27 O29 Sm1 132.8(4) . 1_656
O29 C27 C24 116.6(5) . .
O29 C27 O28 126.2(6) . .
O28 C27 C24 117.2(6) . .
C27 O28 Sm1 174.0(5) . 2_666
Sm1 O1W H1WA 112.1 . .
Sm1 O1W H1WB 112.4 . .
H1WA O1W H1WB 106.6 . .
Sm1 O2W H2WA 111.3 . .
Sm1 O2W H2WB 111.4 . .
H2WA O2W H2WB 107.7 . .
C37 O39 Sm1 138.8(5) . 2_655
C37 O38 Sm1 134.8(4) . 1_545

loop_
_geom_bond_atom_site_label_1
_geom_bond_atom_site_label_2
_geom_bond_distance
_geom_bond_site_symmetry_2
Sm1 O19 2.371(5) 2_665
Sm1 O18 2.441(4) .
Sm1 O29 2.419(4) 1_454
Sm1 O28 2.345(4) 2_666
Sm1 O1W 2.459(5) .
Sm1 O2W 2.503(5) .
Sm1 O39 2.377(4) 2_655
Sm1 O38 2.439(4) 1_565
S1A O4A 1.410(9) .
S1A O2A 1.426(9) .
S1A O3A 1.452(10) .
S1A C5A 1.811(12) .
O19 C17 1.256(8) .
O18 C17 1.248(9) .
F7A C5A 1.327(12) .
C17 C14 1.511(9) .
C30 H30A 0.9900 .
C30 H30B 0.9900 .
C30 N31 1.504(8) .
C30 C5 1.509(10) .
N31 C32 1.331(9) .
N31 C36 1.353(9) .
C5 C4 1.394(10) .
C5 C6 1.397(10) .
C14 C13 1.363(11) .
C14 C15 1.390(10) .
C33 H33 0.9500 .
C33 C32 1.373(9) .
C33 C34 1.389(9) .
C3 C2 1.391(11) .
C3 C4 1.416(10) .
C3 C20 1.516(10) .
C13 H13 0.9500 .
C13 C12 1.366(10) .
F8A C5A 1.349(15) .
C2 C1 1.401(11) .
C2 C7 1.511(11) .
N11 C12 1.342(10) .
N11 C16 1.347(10) .
N11 C10 1.495(9) .
C35 H35 0.9500 .
C35 C36 1.360(10) .
C35 C34 1.393(9) .
C4 C8 1.520(10) .
C32 H32 0.9500 .
C1 C6 1.400(10) .
C1 C10 1.509(10) .
C20 H20A 0.9900 .
C20 H20B 0.9900 .
C20 N21 1.517(8) .
C15 H15 0.9500 .
C15 C16 1.372(11) .
C9 H9A 0.9800 .
C9 H9B 0.9800 .
C9 H9C 0.9800 .
C9 C6 1.520(9) .
C12 H12 0.9500 .
F6A C5A 1.331(16) .
C36 H36 0.9500 .
C16 H16 0.9500 .
C10 H10A 0.9900 .
C10 H10B 0.9900 .
C8 H8A 0.9800 .
C8 H8B 0.9800 .
C8 H8C 0.9800 .
C7 H7A 0.9800 .
C7 H7B 0.9800 .
C7 H7C 0.9800 .
C34 C37 1.518(9) .
N21 C22 1.349(9) .
N21 C26 1.337(9) .
C25 H25 0.9500 .
C25 C24 1.389(9) .
C25 C26 1.376(9) .
C37 O39 1.260(8) .
C37 O38 1.236(8) .
C24 C23 1.386(9) .
C24 C27 1.524(8) .
C22 H22 0.9500 .
C22 C23 1.367(10) .
C26 H26 0.9500 .
C23 H23 0.9500 .
O29 C27 1.245(8) .
C27 O28 1.248(8) .
O1W H1WA 0.9095 .
O1W H1WB 0.9102 .
O2W H2WA 0.8860 .
O2W H2WB 0.8885 .

loop_
_geom_torsion_atom_site_label_1
_geom_torsion_atom_site_label_2
_geom_torsion_atom_site_label_3
_geom_torsion_atom_site_label_4
_geom_torsion
_geom_torsion_site_symmetry_1
_geom_torsion_site_symmetry_4
Sm1 O18 C17 O19 -1.4(8) . .
Sm1 O18 C17 C14 178.1(5) . .
Sm1 O29 C27 C24 173.0(4) 1_656 .
Sm1 O29 C27 O28 -6.4(11) 1_656 .
O19 C17 C14 C13 6.7(10) . .
O19 C17 C14 C15 -171.9(7) . .
O18 C17 C14 C13 -172.8(7) . .
O18 C17 C14 C15 8.5(10) . .
O4A S1A C5A F7A -179.9(10) . .
O4A S1A C5A F8A -55.9(10) . .
O4A S1A C5A F6A 60.5(10) . .
C17 C14 C13 C12 177.4(7) . .
C17 C14 C15 C16 -178.5(8) . .
C30 N31 C32 C33 -174.6(7) . .
C30 N31 C36 C35 175.9(7) . .
C30 C5 C4 C3 169.4(6) . .
C30 C5 C4 C8 -9.5(10) . .
C30 C5 C6 C1 -166.4(6) . .
C30 C5 C6 C9 12.3(9) . .
N31 C30 C5 C4 103.0(7) . .
N31 C30 C5 C6 -85.4(8) . .
O2A S1A C5A F7A 58.4(13) . .
O2A S1A C5A F8A -177.6(8) . .
O2A S1A C5A F6A -61.3(10) . .
C5 C30 N31 C32 -40.8(9) . .
C5 C30 N31 C36 144.4(7) . .
C14 C13 C12 N11 2.4(13) . .
C14 C15 C16 N11 -0.1(15) . .
C33 C34 C37 O39 161.8(6) . .
C33 C34 C37 O38 -19.2(9) . .
C3 C2 C1 C6 -1.3(10) . .
C3 C2 C1 C10 -173.0(6) . .
C3 C20 N21 C22 164.7(7) . .
C3 C20 N21 C26 -17.5(11) . .
C13 C14 C15 C16 2.8(13) . .
C2 C3 C4 C5 -2.8(10) . .
C2 C3 C4 C8 176.1(7) . .
C2 C3 C20 N21 -87.3(8) . .
C2 C1 C6 C5 -3.5(10) . .
C2 C1 C6 C9 177.8(6) . .
C2 C1 C10 N11 -95.6(8) . .
C35 C34 C37 O39 -18.0(9) . .
C35 C34 C37 O38 161.0(7) . .
C4 C5 C6 C1 5.2(10) . .
C4 C5 C6 C9 -176.1(6) . .
C4 C3 C2 C1 4.4(10) . .
C4 C3 C2 C7 -177.2(7) . .
C4 C3 C20 N21 92.2(8) . .
C32 N31 C36 C35 1.1(11) . .
C32 C33 C34 C35 -1.4(10) . .
C32 C33 C34 C37 178.8(6) . .
C20 C3 C2 C1 -176.0(6) . .
C20 C3 C2 C7 2.3(10) . .
C20 C3 C4 C5 177.6(6) . .
C20 C3 C4 C8 -3.4(10) . .
C20 N21 C22 C23 177.4(8) . .
C20 N21 C26 C25 -177.2(7) . .
C15 C14 C13 C12 -3.9(12) . .
C6 C5 C4 C3 -2.0(10) . .
C6 C5 C4 C8 179.0(7) . .
C6 C1 C10 N11 92.5(8) . .
C12 N11 C16 C15 -1.5(14) . .
C12 N11 C10 C1 -148.6(7) . .
O3A S1A C5A F7A -57.9(12) . .
O3A S1A C5A F8A 66.1(9) . .
O3A S1A C5A F6A -177.6(9) . .
C36 N31 C32 C33 0.0(11) . .
C36 C35 C34 C33 2.5(11) . .
C36 C35 C34 C37 -177.7(7) . .
C16 N11 C12 C13 0.4(13) . .
C16 N11 C10 C1 36.1(11) . .
C10 N11 C12 C13 -175.0(8) . .
C10 N11 C16 C15 173.6(8) . .
C10 C1 C6 C5 168.4(6) . .
C10 C1 C6 C9 -10.3(9) . .
C7 C2 C1 C6 -179.5(7) . .
C7 C2 C1 C10 8.7(11) . .
C34 C33 C32 N31 0.2(11) . .
C34 C35 C36 N31 -2.3(12) . .
C34 C37 O39 Sm1 130.1(6) . 2_655
C34 C37 O38 Sm1 -173.8(4) . 1_545
N21 C22 C23 C24 0.0(13) . .
C25 C24 C23 C22 0.5(11) . .
C25 C24 C27 O29 -3.8(9) . .
C25 C24 C27 O28 175.6(6) . .
C24 C25 C26 N21 0.0(11) . .
C22 N21 C26 C25 0.5(11) . .
C26 N21 C22 C23 -0.5(12) . .
C26 C25 C24 C23 -0.5(11) . .
C26 C25 C24 C27 -179.9(6) . .
C23 C24 C27 O29 176.7(7) . .
C23 C24 C27 O28 -3.8(9) . .
C27 C24 C23 C22 179.9(7) . .
O39 C37 O38 Sm1 5.0(11) . 1_545
O38 C37 O39 Sm1 -48.8(10) . 2_655

loop_
_exptl_oxdiff_crystal_face_indexfrac_h
_exptl_oxdiff_crystal_face_indexfrac_k
_exptl_oxdiff_crystal_face_indexfrac_l
_exptl_oxdiff_crystal_face_x
_exptl_oxdiff_crystal_face_y
_exptl_oxdiff_crystal_face_z
-0.9982 -7.9987 7.9972 -0.6015 0.2383 0.7348
-5.9998 1.9995 1.0055 -0.3936 -0.8962 0.0533
5.9998 -0.9998 -1.0051 0.3901 0.8895 -0.1705
-0.9969 -0.0013 10.9997 -0.8455 0.3123 -0.2981
0.9982 7.9987 -7.9972 0.6015 -0.2383 -0.7348
0.9966 0.0014 -11.9996 0.9176 -0.3547 0.3301

loop_
_smtbx_masks_void_nr
_smtbx_masks_void_average_x
_smtbx_masks_void_average_y
_smtbx_masks_void_average_z
_smtbx_masks_void_volume
_smtbx_masks_void_count_electrons
_smtbx_masks_void_content
1 -0.097 0.000 0.000 661.2 219.3 '22x water'
